data_7002962
loop_
_publ_author_name
'Veltz\'e, Sune'
'Egdal, Rune Kirk'
'Johansson, Frank B.'
'Bond, Andrew D.'
'McKenzie, Christine J.'

_publ_section_title
;
 Coordinative flexibility in an acyclic bis(sulfonamide) ligand
;
_journal_issue 47
_journal_name_full 'Dalton Transactions'
_journal_page_first 10495
_journal_page_last 10504
_journal_paper_doi 10.1039/b912617a
_journal_year 2009
_chemical_formula_moiety
;
2(C31 H29 Cl2 Cu2 N6 O5 S2 +), Cl4 Cu 2-
;
_chemical_formula_sum 'C62 H58 Cl8 Cu5 N12 O10 S4'
_chemical_formula_weight 1860.74
_space_group_IT_number 60
_symmetry_cell_setting orthorhombic
_symmetry_space_group_name_Hall '-P 2n 2ab'
_symmetry_space_group_name_H-M 'P b c n'
_atom_sites_solution_hydrogens geom
_atom_sites_solution_primary direct
_atom_sites_solution_secondary difmap
_cell_angle_alpha 90.00
_cell_angle_beta 90.00
_cell_angle_gamma 90.00
_cell_formula_units_Z 4
_cell_length_a 28.033(2)
_cell_length_b 15.1201(11)
_cell_length_c 17.8190(13)
_cell_measurement_reflns_used 7351
_cell_measurement_temperature 180(2)
_cell_measurement_theta_max 23.71
_cell_measurement_theta_min 2.29
_cell_volume 7552.8(9)
_computing_cell_refinement 'SAINT v.7.06a (Bruker, 2003)'
_computing_data_collection 'APEX2 v.1.0-22 (Bruker-Nonius, 2004)'
_computing_data_reduction 'SAINT v.7.06a'
_computing_molecular_graphics 'SHELXTL v.6.10'
_computing_publication_material 'SHELXTL v.6.10'
_computing_structure_refinement 'SHELXTL v.6.10'
_computing_structure_solution 'SHELXTL v.6.10 (Sheldrick, 2000)'
_diffrn_ambient_temperature 180(2)
_diffrn_measured_fraction_theta_full 0.992
_diffrn_measured_fraction_theta_max 0.992
_diffrn_measurement_device_type 'Bruker-Nonius X8APEX-II CCD'
_diffrn_measurement_method 'thin-slice \w and \f scans'
_diffrn_radiation_monochromator graphite
_diffrn_radiation_source 'fine-focus sealed tube'
_diffrn_radiation_type MoK\a
_diffrn_radiation_wavelength 0.71073
_diffrn_reflns_av_R_equivalents 0.0963
_diffrn_reflns_av_sigmaI/netI 0.0614
_diffrn_reflns_limit_h_max 25
_diffrn_reflns_limit_h_min -33
_diffrn_reflns_limit_k_max 17
_diffrn_reflns_limit_k_min -17
_diffrn_reflns_limit_l_max 20
_diffrn_reflns_limit_l_min -21
_diffrn_reflns_number 58312
_diffrn_reflns_theta_full 25.13
_diffrn_reflns_theta_max 25.13
_diffrn_reflns_theta_min 3.53
_diffrn_standards_number 0
_exptl_absorpt_coefficient_mu 1.841
_exptl_absorpt_correction_T_max 0.964
_exptl_absorpt_correction_T_min 0.603
_exptl_absorpt_correction_type multi-scan
_exptl_absorpt_process_details 'SADABS (Sheldrick, 2003)'
_exptl_crystal_colour green
_exptl_crystal_density_diffrn 1.636
_exptl_crystal_density_method 'not measured'
_exptl_crystal_description lath
_exptl_crystal_F_000 3756
_exptl_crystal_size_max 0.40
_exptl_crystal_size_mid 0.07
_exptl_crystal_size_min 0.02
_refine_diff_density_max 2.561
_refine_diff_density_min -1.727
_refine_diff_density_rms 0.208
_refine_ls_extinction_method none
_refine_ls_goodness_of_fit_ref 1.118
_refine_ls_hydrogen_treatment constr
_refine_ls_matrix_type full
_refine_ls_number_parameters 476
_refine_ls_number_reflns 6692
_refine_ls_number_restraints 6
_refine_ls_restrained_S_all 1.141
_refine_ls_R_factor_all 0.1498
_refine_ls_R_factor_gt 0.1239
_refine_ls_shift/su_max 0.000
_refine_ls_shift/su_mean 0.000
_refine_ls_structure_factor_coef Fsqd
_refine_ls_weighting_details 'calc w=1/[\s^2^(Fo^2^)+(0.0522P)^2^+315.0045P] where P=(Fo^2^+2Fc^2^)/3'
_refine_ls_weighting_scheme calc
_refine_ls_wR_factor_gt 0.2938
_refine_ls_wR_factor_ref 0.3048
_reflns_number_gt 4948
_reflns_number_total 6692
_reflns_threshold_expression I>2\s(I)
_cod_data_source_file b912617a.txt
_cod_data_source_block 6
_cod_database_code 7002962

loop_
_symmetry_equiv_pos_as_xyz
'x, y, z'
'-x+1/2, -y+1/2, z+1/2'
'-x, y, -z+1/2'
'x+1/2, -y+1/2, -z'
'-x, -y, -z'
'x-1/2, y-1/2, -z-1/2'
'x, -y, z-1/2'
'-x-1/2, y-1/2, z'

loop_
_atom_site_label
_atom_site_type_symbol
_atom_site_fract_x
_atom_site_fract_y
_atom_site_fract_z
_atom_site_U_iso_or_equiv
_atom_site_adp_type
_atom_site_occupancy
_atom_site_symmetry_multiplicity
_atom_site_calc_flag
_atom_site_refinement_flags
_atom_site_disorder_assembly
_atom_site_disorder_group
Cu1 Cu 0.21151(6) 0.26372(12) 0.38110(9) 0.0293(4) Uani 1 1 d . . .
Cu2 Cu 0.21396(6) -0.01683(12) 0.42426(8) 0.0270(4) Uani 1 1 d . . .
Cl1 Cl 0.25530(13) 0.2809(3) 0.48612(18) 0.0354(9) Uani 1 1 d . . .
Cl2 Cl 0.26086(14) -0.0364(3) 0.3235(2) 0.0396(9) Uani 1 1 d . . .
S1 S 0.14335(13) 0.1714(2) 0.25560(18) 0.0296(8) Uani 1 1 d . . .
S2 S 0.14056(15) 0.0672(3) 0.5479(2) 0.0382(10) Uani 1 1 d . . .
O11 O 0.1105(4) 0.1911(7) 0.1978(5) 0.040(3) Uani 1 1 d . . .
O12 O 0.1807(4) 0.1119(7) 0.2418(5) 0.038(2) Uani 1 1 d . . .
O21 O 0.1053(5) 0.0399(8) 0.6026(7) 0.060(4) Uani 1 1 d . . .
O22 O 0.1751(5) 0.1308(7) 0.5696(5) 0.047(3) Uani 1 1 d . . .
O1 O 0.1868(3) 0.1206(6) 0.4036(5) 0.025(2) Uani 1 1 d . . .
N1 N 0.1734(4) 0.2697(8) 0.2788(6) 0.028(3) Uani 1 1 d . . .
N2 N 0.1511(4) 0.3185(8) 0.4186(6) 0.032(3) Uani 1 1 d . . .
N3 N 0.2654(4) 0.2334(8) 0.3146(6) 0.031(3) Uani 1 1 d . . .
N4 N 0.1731(5) -0.0271(8) 0.5252(6) 0.035(3) Uani 1 1 d . . .
N5 N 0.2658(4) 0.0135(7) 0.4937(6) 0.028(3) Uani 1 1 d . . .
N6 N 0.1574(4) -0.0752(8) 0.3808(6) 0.028(3) Uani 1 1 d . . .
C1 C 0.1393(5) 0.1180(9) 0.4027(7) 0.024(3) Uani 1 1 d . . .
C2 C 0.1125(5) 0.1442(10) 0.3367(7) 0.028(3) Uani 1 1 d . . .
C3 C 0.0630(5) 0.1466(12) 0.3370(9) 0.042(4) Uani 1 1 d . . .
H3A H 0.0463 0.1685 0.2945 0.050 Uiso 1 1 calc R . .
C4 C 0.0380(5) 0.1169(12) 0.3990(11) 0.047(4) Uani 1 1 d . . .
C5 C 0.0618(6) 0.0930(12) 0.4615(10) 0.054(5) Uani 1 1 d . . .
H5A H 0.0442 0.0761 0.5048 0.064 Uiso 1 1 calc R . .
C6 C 0.1116(5) 0.0924(10) 0.4643(8) 0.032(3) Uani 1 1 d . . .
C7 C -0.0169(6) 0.1136(18) 0.3948(13) 0.081(8) Uani 1 1 d . . .
H7A H -0.0273 0.1313 0.3445 0.121 Uiso 1 1 d R . .
H7B H -0.0304 0.1541 0.4320 0.121 Uiso 1 1 d R . .
H7C H -0.0278 0.0533 0.4051 0.121 Uiso 1 1 d R . .
C8 C 0.1379(6) 0.3436(11) 0.2879(8) 0.038(4) Uani 1 1 d . . .
H8A H 0.1100 0.3329 0.2552 0.046 Uiso 1 1 calc R . .
H8B H 0.1527 0.4004 0.2727 0.046 Uiso 1 1 calc R . .
C9 C 0.1221(6) 0.3489(10) 0.3688(8) 0.035(3) Uani 1 1 d . . .
C10 C 0.0784(7) 0.3838(14) 0.3871(8) 0.063(6) Uani 1 1 d . . .
H10A H 0.0579 0.4050 0.3487 0.075 Uiso 1 1 calc R . .
C11 C 0.0639(6) 0.3882(13) 0.4627(9) 0.053(5) Uani 1 1 d . . .
H11A H 0.0342 0.4137 0.4770 0.063 Uiso 1 1 calc R . .
C12 C 0.0951(6) 0.3536(12) 0.5147(9) 0.045(4) Uani 1 1 d . . .
H12A H 0.0865 0.3527 0.5662 0.054 Uiso 1 1 calc R . .
C13 C 0.1383(5) 0.3204(10) 0.4930(8) 0.033(3) Uani 1 1 d . . .
H13A H 0.1598 0.2985 0.5298 0.040 Uiso 1 1 calc R . .
C14 C 0.2093(5) 0.2854(10) 0.2186(7) 0.032(3) Uani 1 1 d . . .
H14A H 0.2136 0.3499 0.2113 0.038 Uiso 1 1 calc R . .
H14B H 0.1977 0.2599 0.1709 0.038 Uiso 1 1 calc R . .
C15 C 0.2577(5) 0.2431(10) 0.2395(8) 0.034(4) Uani 1 1 d . . .
C16 C 0.2887(6) 0.2182(13) 0.1864(9) 0.051(5) Uani 1 1 d . . .
H16A H 0.2809 0.2227 0.1347 0.062 Uiso 1 1 calc R . .
C17 C 0.3327(6) 0.1855(13) 0.2096(9) 0.047(4) Uani 1 1 d . . .
H17A H 0.3559 0.1694 0.1733 0.057 Uiso 1 1 calc R . .
C18 C 0.3429(5) 0.1762(11) 0.2849(8) 0.035(4) Uani 1 1 d . . .
H18A H 0.3726 0.1535 0.3016 0.042 Uiso 1 1 calc R . .
C19 C 0.3074(5) 0.2017(9) 0.3355(8) 0.031(3) Uani 1 1 d . . .
H19A H 0.3137 0.1959 0.3876 0.037 Uiso 1 1 calc R . .
C20 C 0.2093(6) -0.0430(10) 0.5863(7) 0.035(4) Uani 1 1 d . . .
H20A H 0.1973 -0.0178 0.6340 0.042 Uiso 1 1 calc R . .
H20B H 0.2135 -0.1074 0.5935 0.042 Uiso 1 1 calc R . .
C21 C 0.2567(6) -0.0018(10) 0.5677(7) 0.035(4) Uani 1 1 d . . .
C22 C 0.2917(6) 0.0080(12) 0.6203(10) 0.050(5) Uani 1 1 d . . .
H22A H 0.2855 -0.0071 0.6711 0.060 Uiso 1 1 calc R . .
C23 C 0.3368(7) 0.0402(13) 0.5997(11) 0.062(6) Uani 1 1 d . . .
H23A H 0.3609 0.0508 0.6361 0.074 Uiso 1 1 calc R . .
C24 C 0.3443(7) 0.0551(13) 0.5274(11) 0.056(5) Uani 1 1 d . . .
H24A H 0.3747 0.0760 0.5121 0.068 Uiso 1 1 calc R . .
C25 C 0.3101(5) 0.0414(10) 0.4739(10) 0.040(4) Uani 1 1 d . . .
H25A H 0.3173 0.0516 0.4225 0.047 Uiso 1 1 calc R . .
C26 C 0.1423(5) -0.1067(10) 0.5150(7) 0.031(3) Uani 1 1 d . . .
H26A H 0.1141 -0.1027 0.5483 0.037 Uiso 1 1 calc R . .
H26B H 0.1603 -0.1607 0.5285 0.037 Uiso 1 1 calc R . .
C27 C 0.1256(5) -0.1121(10) 0.4299(8) 0.030(3) Uani 1 1 d . . .
C28 C 0.0857(6) -0.1506(12) 0.4100(10) 0.048(4) Uani 1 1 d . . .
H28A H 0.0648 -0.1741 0.4469 0.058 Uiso 1 1 calc R . .
C29 C 0.0739(6) -0.1568(13) 0.3316(12) 0.058(5) Uani 1 1 d . . .
H29A H 0.0462 -0.1873 0.3149 0.069 Uiso 1 1 calc R . .
C30 C 0.1032(7) -0.1181(11) 0.2843(10) 0.051(5) Uani 1 1 d . . .
H30A H 0.0953 -0.1166 0.2325 0.061 Uiso 1 1 calc R . .
C31 C 0.1448(6) -0.0802(10) 0.3077(9) 0.038(4) Uani 1 1 d . . .
H31A H 0.1657 -0.0562 0.2710 0.046 Uiso 1 1 calc R . .
Cu3 Cu 0.0000 0.5860(2) 0.2500 0.0935(17) Uani 1 2 d SD . .
Cl31 Cl 0.0397(3) 0.4768(6) 0.1841(5) 0.053(2) Uani 0.50 1 d PD . .
Cl34 Cl 0.0326(3) 0.7038(6) 0.1882(4) 0.049(2) Uani 0.50 1 d PD . .
Cl33 Cl 0.0287(4) 0.6200(7) 0.3731(4) 0.061(3) Uani 0.50 1 d PD . .
Cl32 Cl -0.0686(3) 0.5301(8) 0.2773(7) 0.079(3) Uani 0.50 1 d PD . .

loop_
_atom_site_aniso_label
_atom_site_aniso_U_11
_atom_site_aniso_U_22
_atom_site_aniso_U_33
_atom_site_aniso_U_23
_atom_site_aniso_U_13
_atom_site_aniso_U_12
Cu1 0.0322(9) 0.0395(10) 0.0162(8) -0.0019(7) -0.0028(7) 0.0009(8)
Cu2 0.0283(9) 0.0383(10) 0.0144(8) -0.0011(7) 0.0028(7) -0.0004(8)
Cl1 0.0350(19) 0.054(2) 0.0178(16) -0.0028(16) -0.0035(14) -0.0032(17)
Cl2 0.043(2) 0.050(2) 0.0262(18) 0.0015(17) 0.0130(16) 0.0045(18)
S1 0.0377(19) 0.037(2) 0.0142(15) -0.0006(14) -0.0040(14) -0.0053(16)
S2 0.049(2) 0.049(2) 0.0172(17) 0.0065(16) 0.0141(16) 0.016(2)
O11 0.052(7) 0.050(7) 0.018(5) 0.006(5) -0.015(5) -0.014(5)
O12 0.044(6) 0.041(6) 0.028(5) -0.011(5) 0.007(5) 0.000(5)
O21 0.070(8) 0.066(8) 0.045(7) 0.031(6) 0.034(6) 0.033(7)
O22 0.088(9) 0.040(6) 0.012(5) -0.001(4) 0.010(5) 0.010(6)
O1 0.018(4) 0.038(5) 0.018(4) 0.001(4) -0.002(4) 0.001(4)
N1 0.027(6) 0.039(7) 0.016(5) -0.004(5) 0.001(5) -0.005(5)
N2 0.040(7) 0.032(7) 0.023(6) 0.003(5) -0.006(5) 0.001(6)
N3 0.036(7) 0.043(7) 0.015(5) 0.002(5) 0.004(5) -0.002(6)
N4 0.052(8) 0.028(7) 0.023(6) 0.005(5) 0.013(6) 0.001(6)
N5 0.043(7) 0.026(6) 0.016(5) -0.004(5) -0.004(5) -0.003(5)
N6 0.027(6) 0.032(6) 0.025(6) 0.003(5) -0.004(5) 0.002(5)
C1 0.030(7) 0.023(7) 0.020(6) 0.001(5) 0.014(6) -0.001(6)
C2 0.032(7) 0.036(8) 0.018(7) 0.000(6) 0.004(6) 0.004(6)
C3 0.019(7) 0.064(11) 0.043(9) 0.015(8) 0.008(7) 0.002(7)
C4 0.013(7) 0.060(11) 0.067(12) 0.011(9) -0.002(7) 0.002(7)
C5 0.052(11) 0.062(12) 0.047(10) 0.022(9) 0.031(9) 0.021(9)
C6 0.040(8) 0.035(8) 0.021(7) 0.009(6) 0.009(6) 0.007(7)
C7 0.036(10) 0.13(2) 0.072(15) 0.040(15) -0.006(10) 0.009(12)
C8 0.056(10) 0.042(9) 0.017(7) 0.006(6) -0.008(7) 0.000(8)
C9 0.044(9) 0.037(8) 0.023(7) -0.011(7) -0.002(7) -0.001(7)
C10 0.082(14) 0.092(15) 0.014(8) -0.006(9) -0.015(8) 0.045(12)
C11 0.039(9) 0.084(14) 0.034(9) -0.003(9) 0.013(8) 0.033(9)
C12 0.055(10) 0.055(11) 0.026(8) -0.007(8) 0.004(7) 0.007(9)
C13 0.040(8) 0.041(9) 0.019(7) -0.007(6) 0.009(6) -0.009(7)
C14 0.046(9) 0.037(8) 0.012(6) 0.005(6) 0.003(6) -0.003(7)
C15 0.038(8) 0.039(8) 0.026(7) 0.002(7) -0.020(7) -0.013(7)
C16 0.059(11) 0.072(13) 0.024(8) -0.010(8) 0.005(8) -0.018(10)
C17 0.039(9) 0.072(13) 0.031(8) -0.003(8) 0.009(7) -0.013(9)
C18 0.028(8) 0.051(10) 0.025(7) 0.008(7) 0.001(6) -0.007(7)
C19 0.034(8) 0.030(8) 0.030(8) 0.010(6) -0.003(6) 0.000(6)
C20 0.056(10) 0.038(8) 0.012(6) -0.001(6) 0.008(6) -0.012(7)
C21 0.066(10) 0.026(8) 0.013(6) 0.002(6) -0.009(7) 0.011(7)
C22 0.064(12) 0.053(11) 0.034(9) -0.011(8) -0.008(9) 0.025(10)
C23 0.063(13) 0.074(14) 0.048(11) -0.034(10) -0.033(10) 0.013(11)
C24 0.047(10) 0.062(12) 0.060(12) -0.028(10) -0.008(9) -0.019(9)
C25 0.031(8) 0.034(9) 0.053(10) 0.001(8) -0.009(7) -0.008(7)
C26 0.031(8) 0.045(9) 0.017(7) 0.006(6) 0.006(6) -0.004(7)
C27 0.024(7) 0.039(8) 0.026(7) -0.003(6) -0.007(6) -0.005(6)
C28 0.035(9) 0.056(11) 0.053(11) 0.007(9) 0.008(8) -0.007(8)
C29 0.031(9) 0.065(13) 0.076(14) -0.017(11) -0.006(9) -0.004(9)
C30 0.060(11) 0.044(10) 0.049(10) 0.000(8) -0.033(9) -0.009(9)
C31 0.041(9) 0.037(9) 0.036(9) 0.008(7) -0.002(7) 0.006(7)
Cu3 0.166(5) 0.048(2) 0.067(3) 0.000 0.075(3) 0.000
Cl31 0.048(5) 0.054(5) 0.058(5) -0.010(4) 0.009(4) 0.000(4)
Cl34 0.040(4) 0.059(5) 0.047(5) 0.001(4) 0.004(4) -0.009(4)
Cl33 0.079(7) 0.070(6) 0.034(4) -0.003(4) 0.003(4) -0.015(5)
Cl32 0.045(5) 0.107(9) 0.083(8) -0.031(7) 0.014(5) 0.000(6)

loop_
_atom_type_symbol
_atom_type_description
_atom_type_scat_dispersion_real
_atom_type_scat_dispersion_imag
_atom_type_scat_source
C C 0.0033 0.0016 'International Tables Vol C Tables 4.2.6.8 and 6.1.1.4'
H H 0.0000 0.0000 'International Tables Vol C Tables 4.2.6.8 and 6.1.1.4'
N N 0.0061 0.0033 'International Tables Vol C Tables 4.2.6.8 and 6.1.1.4'
O O 0.0106 0.0060 'International Tables Vol C Tables 4.2.6.8 and 6.1.1.4'
S S 0.1246 0.1234 'International Tables Vol C Tables 4.2.6.8 and 6.1.1.4'
Cl Cl 0.1484 0.1585 'International Tables Vol C Tables 4.2.6.8 and 6.1.1.4'
Cu Cu 0.3201 1.2651 'International Tables Vol C Tables 4.2.6.8 and 6.1.1.4'

loop_
_geom_angle_atom_site_label_1
_geom_angle_atom_site_label_2
_geom_angle_atom_site_label_3
_geom_angle
_geom_angle_site_symmetry_1
_geom_angle_site_symmetry_3
_geom_angle_publ_flag
N3 Cu1 N2 160.9(5) . . ?
N3 Cu1 N1 83.1(4) . . ?
N2 Cu1 N1 80.9(4) . . ?
N3 Cu1 Cl1 96.2(3) . . ?
N2 Cu1 Cl1 97.8(3) . . ?
N1 Cu1 Cl1 170.5(4) . . ?
N3 Cu1 O1 96.7(4) . . ?
N2 Cu1 O1 94.4(4) . . ?
N1 Cu1 O1 92.2(4) . . ?
Cl1 Cu1 O1 97.3(2) . . ?
N5 Cu2 N6 161.3(5) . . ?
N5 Cu2 N4 83.3(5) . . ?
N6 Cu2 N4 82.4(5) . . ?
N5 Cu2 O1 98.0(4) . . ?
N6 Cu2 O1 94.4(4) . . ?
N4 Cu2 O1 91.3(4) . . ?
N5 Cu2 Cl2 95.8(4) . . ?
N6 Cu2 Cl2 95.6(4) . . ?
N4 Cu2 Cl2 167.7(3) . . ?
O1 Cu2 Cl2 100.9(2) . . ?
O12 S1 O11 119.6(7) . . ?
O12 S1 C2 111.5(7) . . ?
O11 S1 C2 109.4(7) . . ?
O12 S1 N1 103.1(6) . . ?
O11 S1 N1 107.8(6) . . ?
C2 S1 N1 104.1(6) . . ?
O22 S2 O21 118.4(8) . . ?
O22 S2 C6 113.8(7) . . ?
O21 S2 C6 108.7(7) . . ?
O22 S2 N4 105.1(7) . . ?
O21 S2 N4 106.3(7) . . ?
C6 S2 N4 103.1(6) . . ?
C1 O1 Cu2 108.3(8) . . ?
C1 O1 Cu1 109.0(8) . . ?
Cu2 O1 Cu1 142.7(4) . . ?
C14 N1 C8 113.8(11) . . ?
C14 N1 S1 106.8(9) . . ?
C8 N1 S1 109.7(9) . . ?
C14 N1 Cu1 106.6(8) . . ?
C8 N1 Cu1 105.9(8) . . ?
S1 N1 Cu1 114.2(6) . . ?
C9 N2 C13 119.6(13) . . ?
C9 N2 Cu1 116.9(10) . . ?
C13 N2 Cu1 123.5(10) . . ?
C19 N3 C15 117.2(13) . . ?
C19 N3 Cu1 126.6(9) . . ?
C15 N3 Cu1 116.2(10) . . ?
C26 N4 C20 110.4(11) . . ?
C26 N4 S2 112.7(10) . . ?
C20 N4 S2 108.4(9) . . ?
C26 N4 Cu2 105.4(8) . . ?
C20 N4 Cu2 105.0(8) . . ?
S2 N4 Cu2 114.6(6) . . ?
C25 N5 C21 118.4(13) . . ?
C25 N5 Cu2 125.9(10) . . ?
C21 N5 Cu2 115.5(10) . . ?
C31 N6 C27 115.0(12) . . ?
C31 N6 Cu2 127.9(10) . . ?
C27 N6 Cu2 117.1(9) . . ?
O1 C1 C6 123.6(13) . . ?
O1 C1 C2 121.3(11) . . ?
C6 C1 C2 115.0(12) . . ?
C3 C2 C1 121.5(13) . . ?
C3 C2 S1 119.7(11) . . ?
C1 C2 S1 118.9(10) . . ?
C4 C3 C2 120.1(14) . . ?
C4 C3 H3A 120.0 . . ?
C2 C3 H3A 120.0 . . ?
C5 C4 C3 119.7(14) . . ?
C5 C4 C7 121.8(16) . . ?
C3 C4 C7 118.5(16) . . ?
C4 C5 C6 121.7(14) . . ?
C4 C5 H5A 119.1 . . ?
C6 C5 H5A 119.1 . . ?
C5 C6 C1 121.8(14) . . ?
C5 C6 S2 119.9(11) . . ?
C1 C6 S2 118.2(11) . . ?
C4 C7 H7A 109.5 . . ?
C4 C7 H7B 109.5 . . ?
H7A C7 H7B 109.5 . . ?
C4 C7 H7C 109.5 . . ?
H7A C7 H7C 109.5 . . ?
H7B C7 H7C 109.5 . . ?
N1 C8 C9 109.5(11) . . ?
N1 C8 H8A 109.8 . . ?
C9 C8 H8A 109.8 . . ?
N1 C8 H8B 109.8 . . ?
C9 C8 H8B 109.8 . . ?
H8A C8 H8B 108.2 . . ?
N2 C9 C10 122.4(14) . . ?
N2 C9 C8 117.0(14) . . ?
C10 C9 C8 120.6(14) . . ?
C9 C10 C11 120.3(15) . . ?
C9 C10 H10A 119.9 . . ?
C11 C10 H10A 119.9 . . ?
C12 C11 C10 116.1(15) . . ?
C12 C11 H11A 121.9 . . ?
C10 C11 H11A 121.9 . . ?
C13 C12 C11 120.9(15) . . ?
C13 C12 H12A 119.6 . . ?
C11 C12 H12A 119.6 . . ?
C12 C13 N2 120.7(15) . . ?
C12 C13 H13A 119.6 . . ?
N2 C13 H13A 119.6 . . ?
N1 C14 C15 110.7(11) . . ?
N1 C14 H14A 109.5 . . ?
C15 C14 H14A 109.5 . . ?
N1 C14 H14B 109.5 . . ?
C15 C14 H14B 109.5 . . ?
H14A C14 H14B 108.1 . . ?
C16 C15 N3 124.0(15) . . ?
C16 C15 C14 121.1(13) . . ?
N3 C15 C14 114.9(13) . . ?
C15 C16 C17 117.7(15) . . ?
C15 C16 H16A 121.1 . . ?
C17 C16 H16A 121.1 . . ?
C18 C17 C16 120.6(15) . . ?
C18 C17 H17A 119.7 . . ?
C16 C17 H17A 119.7 . . ?
C17 C18 C19 116.9(15) . . ?
C17 C18 H18A 121.6 . . ?
C19 C18 H18A 121.6 . . ?
N3 C19 C18 123.5(13) . . ?
N3 C19 H19A 118.3 . . ?
C18 C19 H19A 118.3 . . ?
C21 C20 N4 111.7(11) . . ?
C21 C20 H20A 109.3 . . ?
N4 C20 H20A 109.3 . . ?
C21 C20 H20B 109.3 . . ?
N4 C20 H20B 109.3 . . ?
H20A C20 H20B 107.9 . . ?
N5 C21 C22 120.7(16) . . ?
N5 C21 C20 116.6(12) . . ?
C22 C21 C20 121.9(14) . . ?
C21 C22 C23 120.4(16) . . ?
C21 C22 H22A 119.8 . . ?
C23 C22 H22A 119.8 . . ?
C24 C23 C22 117.2(16) . . ?
C24 C23 H23A 121.4 . . ?
C22 C23 H23A 121.4 . . ?
C23 C24 C25 122.6(18) . . ?
C23 C24 H24A 118.7 . . ?
C25 C24 H24A 118.7 . . ?
N5 C25 C24 120.5(16) . . ?
N5 C25 H25A 119.8 . . ?
C24 C25 H25A 119.8 . . ?
N4 C26 C27 109.2(11) . . ?
N4 C26 H26A 109.8 . . ?
C27 C26 H26A 109.8 . . ?
N4 C26 H26B 109.8 . . ?
C27 C26 H26B 109.8 . . ?
H26A C26 H26B 108.3 . . ?
C28 C27 N6 124.4(14) . . ?
C28 C27 C26 122.2(14) . . ?
N6 C27 C26 113.3(11) . . ?
C27 C28 C29 119.3(16) . . ?
C27 C28 H28A 120.3 . . ?
C29 C28 H28A 120.3 . . ?
C30 C29 C28 116.7(16) . . ?
C30 C29 H29A 121.7 . . ?
C28 C29 H29A 121.7 . . ?
C29 C30 C31 121.7(17) . . ?
C29 C30 H30A 119.1 . . ?
C31 C30 H30A 119.1 . . ?
N6 C31 C30 122.8(16) . . ?
N6 C31 H31A 118.6 . . ?
C30 C31 H31A 118.6 . . ?
Cl32 Cu3 Cl32 133.9(7) 3 . ?
Cl32 Cu3 Cl34 140.4(4) 3 3 ?
Cl32 Cu3 Cl34 80.8(4) . 3 ?
Cl32 Cu3 Cl34 80.8(4) 3 . ?
Cl32 Cu3 Cl34 140.4(4) . . ?
Cl34 Cu3 Cl34 77.6(5) 3 . ?
Cl32 Cu3 Cl31 105.3(4) 3 3 ?
Cl32 Cu3 Cl31 34.5(4) . 3 ?
Cl34 Cu3 Cl31 96.9(3) 3 3 ?
Cl34 Cu3 Cl31 173.8(3) . 3 ?
Cl32 Cu3 Cl31 34.5(4) 3 . ?
Cl32 Cu3 Cl31 105.3(4) . . ?
Cl34 Cu3 Cl31 173.8(3) 3 . ?
Cl34 Cu3 Cl31 96.9(3) . . ?
Cl31 Cu3 Cl31 88.8(5) 3 . ?
Cl32 Cu3 Cl33 100.2(4) 3 3 ?
Cl32 Cu3 Cl33 89.5(4) . 3 ?
Cl34 Cu3 Cl33 98.0(3) 3 3 ?
Cl34 Cu3 Cl33 61.6(3) . 3 ?
Cl31 Cu3 Cl33 117.2(4) 3 3 ?
Cl31 Cu3 Cl33 81.4(3) . 3 ?
Cl32 Cu3 Cl33 89.5(4) 3 . ?
Cl32 Cu3 Cl33 100.2(4) . . ?
Cl34 Cu3 Cl33 61.6(3) 3 . ?
Cl34 Cu3 Cl33 98.0(3) . . ?
Cl31 Cu3 Cl33 81.4(3) 3 . ?
Cl31 Cu3 Cl33 117.2(4) . . ?
Cl33 Cu3 Cl33 155.2(5) 3 . ?
Cl32 Cl31 Cu3 66.4(4) 3 . ?
Cu3 Cl34 Cl33 61.4(3) . 3 ?
Cu3 Cl33 Cl34 57.0(3) . 3 ?
Cl31 Cl32 Cu3 79.1(5) 3 . ?

loop_
_geom_bond_atom_site_label_1
_geom_bond_atom_site_label_2
_geom_bond_distance
_geom_bond_site_symmetry_2
_geom_bond_publ_flag
Cu1 N3 1.975(11) . ?
Cu1 N2 2.000(12) . ?
Cu1 N1 2.114(11) . ?
Cu1 Cl1 2.253(4) . ?
Cu1 O1 2.307(10) . ?
Cu2 N5 1.963(11) . ?
Cu2 N6 1.973(11) . ?
Cu2 N4 2.138(11) . ?
Cu2 O1 2.244(10) . ?
Cu2 Cl2 2.245(4) . ?
S1 O12 1.402(11) . ?
S1 O11 1.414(10) . ?
S1 C2 1.733(13) . ?
S1 N1 1.758(12) . ?
S2 O22 1.418(13) . ?
S2 O21 1.448(11) . ?
S2 C6 1.739(14) . ?
S2 N4 1.740(12) . ?
O1 C1 1.332(15) . ?
N1 C14 1.491(16) . ?
N1 C8 1.505(19) . ?
N2 C9 1.287(18) . ?
N2 C13 1.374(17) . ?
N3 C19 1.323(18) . ?
N3 C15 1.363(17) . ?
N4 C26 1.493(18) . ?
N4 C20 1.507(19) . ?
N5 C25 1.357(18) . ?
N5 C21 1.364(17) . ?
N6 C31 1.352(19) . ?
N6 C27 1.369(18) . ?
C1 C6 1.400(18) . ?
C1 C2 1.450(19) . ?
C2 C3 1.389(19) . ?
C3 C4 1.38(2) . ?
C3 H3A 0.95 . ?
C4 C5 1.35(2) . ?
C4 C7 1.54(2) . ?
C5 C6 1.40(2) . ?
C5 H5A 0.95 . ?
C7 H7A 0.98 . ?
C7 H7B 0.98 . ?
C7 H7C 0.98 . ?
C8 C9 1.511(19) . ?
C8 H8A 0.99 . ?
C8 H8B 0.99 . ?
C9 C10 1.37(2) . ?
C10 C11 1.41(2) . ?
C10 H10A 0.95 . ?
C11 C12 1.38(2) . ?
C11 H11A 0.95 . ?
C12 C13 1.37(2) . ?
C12 H12A 0.95 . ?
C13 H13A 0.95 . ?
C14 C15 1.55(2) . ?
C14 H14A 0.99 . ?
C14 H14B 0.99 . ?
C15 C16 1.34(2) . ?
C16 C17 1.39(2) . ?
C16 H16A 0.95 . ?
C17 C18 1.38(2) . ?
C17 H17A 0.95 . ?
C18 C19 1.40(2) . ?
C18 H18A 0.95 . ?
C19 H19A 0.95 . ?
C20 C21 1.50(2) . ?
C20 H20A 0.99 . ?
C20 H20B 0.99 . ?
C21 C22 1.36(2) . ?
C22 C23 1.40(3) . ?
C22 H22A 0.95 . ?
C23 C24 1.32(3) . ?
C23 H23A 0.95 . ?
C24 C25 1.37(2) . ?
C24 H24A 0.95 . ?
C25 H25A 0.95 . ?
C26 C27 1.590(18) . ?
C26 H26A 0.99 . ?
C26 H26B 0.99 . ?
C27 C28 1.31(2) . ?
C28 C29 1.44(3) . ?
C28 H28A 0.95 . ?
C29 C30 1.32(3) . ?
C29 H29A 0.95 . ?
C30 C31 1.36(2) . ?
C30 H30A 0.95 . ?
C31 H31A 0.95 . ?
Cu3 Cl32 2.157(8) 3 ?
Cu3 Cl32 2.157(8) . ?
Cu3 Cl34 2.286(7) 3 ?
Cu3 Cl34 2.286(7) . ?
Cu3 Cl31 2.312(7) 3 ?
Cu3 Cl31 2.312(7) . ?
Cu3 Cl33 2.392(7) 3 ?
Cu3 Cl33 2.392(7) . ?
Cl31 Cl32 1.334(15) 3 ?
Cl34 Cl33 2.398(13) 3 ?
Cl33 Cl34 2.398(13) 3 ?
Cl32 Cl31 1.334(15) 3 ?

loop_
_geom_torsion_atom_site_label_1
_geom_torsion_atom_site_label_2
_geom_torsion_atom_site_label_3
_geom_torsion_atom_site_label_4
_geom_torsion
_geom_torsion_site_symmetry_1
_geom_torsion_site_symmetry_2
_geom_torsion_site_symmetry_3
_geom_torsion_site_symmetry_4
_geom_torsion_publ_flag
N5 Cu2 O1 C1 -139.2(8) . . . . ?
N6 Cu2 O1 C1 26.7(8) . . . . ?
N4 Cu2 O1 C1 -55.8(8) . . . . ?
Cl2 Cu2 O1 C1 123.3(8) . . . . ?
N5 Cu2 O1 Cu1 42.6(7) . . . . ?
N6 Cu2 O1 Cu1 -151.5(7) . . . . ?
N4 Cu2 O1 Cu1 126.1(7) . . . . ?
Cl2 Cu2 O1 Cu1 -54.9(7) . . . . ?
N3 Cu1 O1 C1 -139.3(8) . . . . ?
N2 Cu1 O1 C1 25.0(8) . . . . ?
N1 Cu1 O1 C1 -56.0(8) . . . . ?
Cl1 Cu1 O1 C1 123.5(8) . . . . ?
N3 Cu1 O1 Cu2 38.8(7) . . . . ?
N2 Cu1 O1 Cu2 -156.9(7) . . . . ?
N1 Cu1 O1 Cu2 122.1(7) . . . . ?
Cl1 Cu1 O1 Cu2 -58.4(7) . . . . ?
O12 S1 N1 C14 50.5(10) . . . . ?
O11 S1 N1 C14 -76.9(10) . . . . ?
C2 S1 N1 C14 166.9(9) . . . . ?
O12 S1 N1 C8 174.3(8) . . . . ?
O11 S1 N1 C8 46.9(10) . . . . ?
C2 S1 N1 C8 -69.2(10) . . . . ?
O12 S1 N1 Cu1 -67.1(7) . . . . ?
O11 S1 N1 Cu1 165.5(6) . . . . ?
C2 S1 N1 Cu1 49.4(8) . . . . ?
N3 Cu1 N1 C14 -22.7(9) . . . . ?
N2 Cu1 N1 C14 146.7(9) . . . . ?
O1 Cu1 N1 C14 -119.2(9) . . . . ?
N3 Cu1 N1 C8 -144.3(9) . . . . ?
N2 Cu1 N1 C8 25.2(9) . . . . ?
O1 Cu1 N1 C8 119.2(9) . . . . ?
N3 Cu1 N1 S1 95.0(7) . . . . ?
N2 Cu1 N1 S1 -95.6(7) . . . . ?
O1 Cu1 N1 S1 -1.5(6) . . . . ?
N3 Cu1 N2 C9 20(2) . . . . ?
N1 Cu1 N2 C9 -13.5(11) . . . . ?
Cl1 Cu1 N2 C9 157.0(11) . . . . ?
O1 Cu1 N2 C9 -105.0(11) . . . . ?
N3 Cu1 N2 C13 -163.6(13) . . . . ?
N1 Cu1 N2 C13 162.7(12) . . . . ?
Cl1 Cu1 N2 C13 -26.9(12) . . . . ?
O1 Cu1 N2 C13 71.1(11) . . . . ?
N2 Cu1 N3 C19 159.0(14) . . . . ?
N1 Cu1 N3 C19 -167.5(13) . . . . ?
Cl1 Cu1 N3 C19 22.0(13) . . . . ?
O1 Cu1 N3 C19 -76.1(12) . . . . ?
N2 Cu1 N3 C15 -24(2) . . . . ?
N1 Cu1 N3 C15 9.7(11) . . . . ?
Cl1 Cu1 N3 C15 -160.7(10) . . . . ?
O1 Cu1 N3 C15 101.1(11) . . . . ?
O22 S2 N4 C26 169.0(9) . . . . ?
O21 S2 N4 C26 42.7(11) . . . . ?
C6 S2 N4 C26 -71.5(10) . . . . ?
O22 S2 N4 C20 46.5(10) . . . . ?
O21 S2 N4 C20 -79.8(11) . . . . ?
C6 S2 N4 C20 166.0(9) . . . . ?
O22 S2 N4 Cu2 -70.4(8) . . . . ?
O21 S2 N4 Cu2 163.3(8) . . . . ?
C6 S2 N4 Cu2 49.1(9) . . . . ?
N5 Cu2 N4 C26 -139.2(9) . . . . ?
N6 Cu2 N4 C26 28.7(9) . . . . ?
O1 Cu2 N4 C26 123.0(9) . . . . ?
Cl2 Cu2 N4 C26 -53(2) . . . . ?
N5 Cu2 N4 C20 -22.5(9) . . . . ?
N6 Cu2 N4 C20 145.3(9) . . . . ?
O1 Cu2 N4 C20 -120.4(9) . . . . ?
Cl2 Cu2 N4 C20 64(2) . . . . ?
N5 Cu2 N4 S2 96.3(7) . . . . ?
N6 Cu2 N4 S2 -95.8(7) . . . . ?
O1 Cu2 N4 S2 -1.5(7) . . . . ?
Cl2 Cu2 N4 S2 -177.2(12) . . . . ?
N6 Cu2 N5 C25 146.4(14) . . . . ?
N4 Cu2 N5 C25 -173.1(12) . . . . ?
O1 Cu2 N5 C25 -82.7(12) . . . . ?
Cl2 Cu2 N5 C25 19.2(12) . . . . ?
N6 Cu2 N5 C21 -29(2) . . . . ?
N4 Cu2 N5 C21 12.0(10) . . . . ?
O1 Cu2 N5 C21 102.4(10) . . . . ?
Cl2 Cu2 N5 C21 -155.7(9) . . . . ?
N5 Cu2 N6 C31 -156.6(14) . . . . ?
N4 Cu2 N6 C31 162.8(13) . . . . ?
O1 Cu2 N6 C31 72.1(12) . . . . ?
Cl2 Cu2 N6 C31 -29.4(12) . . . . ?
N5 Cu2 N6 C27 27(2) . . . . ?
N4 Cu2 N6 C27 -14.0(10) . . . . ?
O1 Cu2 N6 C27 -104.8(10) . . . . ?
Cl2 Cu2 N6 C27 153.7(10) . . . . ?
Cu2 O1 C1 C6 62.2(15) . . . . ?
Cu1 O1 C1 C6 -119.0(13) . . . . ?
Cu2 O1 C1 C2 -119.5(12) . . . . ?
Cu1 O1 C1 C2 59.3(14) . . . . ?
O1 C1 C2 C3 -176.1(14) . . . . ?
C6 C1 C2 C3 2(2) . . . . ?
O1 C1 C2 S1 5.0(18) . . . . ?
C6 C1 C2 S1 -176.6(11) . . . . ?
O12 S1 C2 C3 -136.0(13) . . . . ?
O11 S1 C2 C3 -1.5(16) . . . . ?
N1 S1 C2 C3 113.5(14) . . . . ?
O12 S1 C2 C1 42.9(13) . . . . ?
O11 S1 C2 C1 177.5(11) . . . . ?
N1 S1 C2 C1 -67.5(12) . . . . ?
C1 C2 C3 C4 -5(3) . . . . ?
S1 C2 C3 C4 173.8(14) . . . . ?
C2 C3 C4 C5 6(3) . . . . ?
C2 C3 C4 C7 -175.2(18) . . . . ?
C3 C4 C5 C6 -4(3) . . . . ?
C7 C4 C5 C6 177.2(19) . . . . ?
C4 C5 C6 C1 1(3) . . . . ?
C4 C5 C6 S2 176.3(15) . . . . ?
O1 C1 C6 C5 178.1(15) . . . . ?
C2 C1 C6 C5 0(2) . . . . ?
O1 C1 C6 S2 3(2) . . . . ?
C2 C1 C6 S2 -175.6(10) . . . . ?
O22 S2 C6 C5 -127.8(14) . . . . ?
O21 S2 C6 C5 6.5(16) . . . . ?
N4 S2 C6 C5 118.9(14) . . . . ?
O22 S2 C6 C1 47.7(14) . . . . ?
O21 S2 C6 C1 -178.1(12) . . . . ?
N4 S2 C6 C1 -65.6(13) . . . . ?
C14 N1 C8 C9 -149.4(12) . . . . ?
S1 N1 C8 C9 91.0(12) . . . . ?
Cu1 N1 C8 C9 -32.6(14) . . . . ?
C13 N2 C9 C10 0(2) . . . . ?
Cu1 N2 C9 C10 176.5(14) . . . . ?
C13 N2 C9 C8 -179.1(13) . . . . ?
Cu1 N2 C9 C8 -2.8(18) . . . . ?
N1 C8 C9 N2 25.2(19) . . . . ?
N1 C8 C9 C10 -154.1(16) . . . . ?
N2 C9 C10 C11 1(3) . . . . ?
C8 C9 C10 C11 179.8(18) . . . . ?
C9 C10 C11 C12 -2(3) . . . . ?
C10 C11 C12 C13 3(3) . . . . ?
C11 C12 C13 N2 -2(3) . . . . ?
C9 N2 C13 C12 0(2) . . . . ?
Cu1 N2 C13 C12 -175.6(12) . . . . ?
C8 N1 C14 C15 147.2(12) . . . . ?
S1 N1 C14 C15 -91.6(11) . . . . ?
Cu1 N1 C14 C15 30.8(13) . . . . ?
C19 N3 C15 C16 4(2) . . . . ?
Cu1 N3 C15 C16 -173.8(13) . . . . ?
C19 N3 C15 C14 -176.6(12) . . . . ?
Cu1 N3 C15 C14 5.9(16) . . . . ?
N1 C14 C15 C16 154.0(14) . . . . ?
N1 C14 C15 N3 -25.7(17) . . . . ?
N3 C15 C16 C17 -4(3) . . . . ?
C14 C15 C16 C17 176.2(15) . . . . ?
C15 C16 C17 C18 2(3) . . . . ?
C16 C17 C18 C19 -1(3) . . . . ?
C15 N3 C19 C18 -2(2) . . . . ?
Cu1 N3 C19 C18 175.7(11) . . . . ?
C17 C18 C19 N3 0(2) . . . . ?
C26 N4 C20 C21 142.3(12) . . . . ?
S2 N4 C20 C21 -93.8(12) . . . . ?
Cu2 N4 C20 C21 29.2(13) . . . . ?
C25 N5 C21 C22 -2(2) . . . . ?
Cu2 N5 C21 C22 173.1(12) . . . . ?
C25 N5 C21 C20 -172.9(13) . . . . ?
Cu2 N5 C21 C20 2.5(16) . . . . ?
N4 C20 C21 N5 -22.9(18) . . . . ?
N4 C20 C21 C22 166.6(14) . . . . ?
N5 C21 C22 C23 5(2) . . . . ?
C20 C21 C22 C23 174.9(16) . . . . ?
C21 C22 C23 C24 -4(3) . . . . ?
C22 C23 C24 C25 1(3) . . . . ?
C21 N5 C25 C24 -1(2) . . . . ?
Cu2 N5 C25 C24 -175.7(13) . . . . ?
C23 C24 C25 N5 2(3) . . . . ?
C20 N4 C26 C27 -149.8(11) . . . . ?
S2 N4 C26 C27 88.8(12) . . . . ?
Cu2 N4 C26 C27 -36.9(13) . . . . ?
C31 N6 C27 C28 0(2) . . . . ?
Cu2 N6 C27 C28 177.7(13) . . . . ?
C31 N6 C27 C26 178.8(12) . . . . ?
Cu2 N6 C27 C26 -4.0(16) . . . . ?
N4 C26 C27 C28 -152.7(15) . . . . ?
N4 C26 C27 N6 28.9(17) . . . . ?
N6 C27 C28 C29 1(3) . . . . ?
C26 C27 C28 C29 -177.1(16) . . . . ?
C27 C28 C29 C30 -4(3) . . . . ?
C28 C29 C30 C31 5(3) . . . . ?
C27 N6 C31 C30 1(2) . . . . ?
Cu2 N6 C31 C30 -176.2(12) . . . . ?
C29 C30 C31 N6 -4(3) . . . . ?
Cl32 Cu3 Cl31 Cl32 -150.4(6) . . . 3 ?
Cl34 Cu3 Cl31 Cl32 62.6(7) . . . 3 ?
Cl31 Cu3 Cl31 Cl32 -119.8(7) 3 . . 3 ?
Cl33 Cu3 Cl31 Cl32 122.5(7) 3 . . 3 ?
Cl33 Cu3 Cl31 Cl32 -40.1(7) . . . 3 ?
Cl32 Cu3 Cl34 Cl33 106.9(5) 3 . . 3 ?
Cl32 Cu3 Cl34 Cl33 -48.0(6) . . . 3 ?
Cl34 Cu3 Cl34 Cl33 -106.4(4) 3 . . 3 ?
Cl31 Cu3 Cl34 Cl33 76.3(4) . . . 3 ?
Cl33 Cu3 Cl34 Cl33 -164.9(3) . . . 3 ?
Cl32 Cu3 Cl33 Cl34 151.7(4) 3 . . 3 ?
Cl32 Cu3 Cl33 Cl34 -73.6(4) . . . 3 ?
Cl34 Cu3 Cl33 Cl34 71.1(5) . . . 3 ?
Cl31 Cu3 Cl33 Cl34 -102.7(4) 3 . . 3 ?
Cl31 Cu3 Cl33 Cl34 173.2(4) . . . 3 ?
Cl33 Cu3 Cl33 Cl34 38.0(3) 3 . . 3 ?
Cl32 Cu3 Cl32 Cl31 41.3(6) 3 . . 3 ?
Cl34 Cu3 Cl32 Cl31 -116.7(7) 3 . . 3 ?
Cl34 Cu3 Cl32 Cl31 -174.1(6) . . . 3 ?
Cl31 Cu3 Cl32 Cl31 64.2(8) . . . 3 ?
Cl33 Cu3 Cl32 Cl31 145.1(7) 3 . . 3 ?
Cl33 Cu3 Cl32 Cl31 -57.9(7) . . . 3 ?
